data_1558667
loop_
_publ_author_name
'Kallemeyn, Jeffrey M.'
'Engstrom, Kenneth M.'
'Pelc, Matthew J.'
'Lukin, Kirill A.'
'Morrill, Westin H.'
'Wei, Haojuan'
'Towne, Timothy B.'
'Henle, Jeremy'
'Nere, Nandkishor K.'
'Welch, Dennie S.'
'Shekhar, Shashank'
'Ravn, Matthew M.'
'Zhao, Gang'
'Fickes, Michael G.'
'Ding, Chen'
'Vinci, John C.'
'Marren, James'
'Cink, Russell D.'

_publ_section_title
;
 Development of a Large-Scale Route to Glecaprevir: Synthesis of the
 Macrocycle via Intramolecular Etherification
;
_journal_name_full 'Organic Process Research &amp; Development'
_journal_paper_doi 10.1021/acs.oprd.0c00244
_journal_year 2020
_chemical_formula_sum 'C24.38 H28.5 F1.5 N3 O5.62'
_chemical_formula_weight 482.00
_space_group_crystal_system trigonal
_space_group_IT_number 152
_space_group_name_Hall 'P 31 2"'
_space_group_name_H-M_alt 'P 31 2 1'
_atom_sites_solution_hydrogens mixed
_audit_creation_method SHELXL-2016/6
_cell_angle_alpha 90
_cell_angle_beta 90
_cell_angle_gamma 120
_cell_formula_units_Z 8
_cell_length_a 20.704(2)
_cell_length_b 20.704(2)
_cell_length_c 13.5643(16)
_cell_measurement_temperature 100(2)
_cell_volume 5035.4(9)
_computing_structure_refinement 'SHELXL-2016/6 (Sheldrick, 2016)'
_diffrn_ambient_temperature 100(2)
_diffrn_measured_fraction_theta_full 1.000
_diffrn_measured_fraction_theta_max 1.000
_diffrn_radiation_type MoK\a
_diffrn_radiation_wavelength 0.71073
_diffrn_reflns_av_R_equivalents 0.0173
_diffrn_reflns_av_unetI/netI 0.0097
_diffrn_reflns_Laue_measured_fraction_full 1.000
_diffrn_reflns_Laue_measured_fraction_max 1.000
_diffrn_reflns_limit_h_max 26
_diffrn_reflns_limit_h_min -26
_diffrn_reflns_limit_k_max 26
_diffrn_reflns_limit_k_min -26
_diffrn_reflns_limit_l_max 17
_diffrn_reflns_limit_l_min -17
_diffrn_reflns_number 58531
_diffrn_reflns_point_group_measured_fraction_full 1.000
_diffrn_reflns_point_group_measured_fraction_max 0.998
_diffrn_reflns_theta_full 25.242
_diffrn_reflns_theta_max 27.499
_diffrn_reflns_theta_min 1.136
_exptl_absorpt_coefficient_mu 0.098
_exptl_crystal_density_diffrn 1.272
_exptl_crystal_F_000 2034
_exptl_crystal_size_max 0.600
_exptl_crystal_size_mid 0.200
_exptl_crystal_size_min 0.200
_refine_diff_density_max 0.915
_refine_diff_density_min -0.620
_refine_diff_density_rms 0.070
_refine_ls_abs_structure_details
;
 Flack x determined using 3347 quotients [(I+)-(I-)]/[(I+)+(I-)]
 (Parsons, Flack and Wagner, Acta Cryst. B69 (2013) 249-259).
;
_refine_ls_abs_structure_Flack 0.01(7)
_refine_ls_extinction_method none
_refine_ls_goodness_of_fit_ref 1.021
_refine_ls_hydrogen_treatment mixed
_refine_ls_matrix_type full
_refine_ls_number_parameters 440
_refine_ls_number_reflns 7723
_refine_ls_number_restraints 120
_refine_ls_restrained_S_all 1.049
_refine_ls_R_factor_all 0.0429
_refine_ls_R_factor_gt 0.0414
_refine_ls_shift/su_max 0.000
_refine_ls_shift/su_mean 0.000
_refine_ls_structure_factor_coef Fsqd
_refine_ls_weighting_details 'w=1/[\s^2^(Fo^2^)+(0.1000P)^2^+0.8342P] where P=(Fo^2^+2Fc^2^)/3'
_refine_ls_weighting_scheme calc
_refine_ls_wR_factor_gt 0.1221
_refine_ls_wR_factor_ref 0.1245
_reflns_Friedel_coverage 0.845
_reflns_Friedel_fraction_full 1.000
_reflns_Friedel_fraction_max 0.996
_reflns_number_gt 7460
_reflns_number_total 7723
_reflns_threshold_expression 'I > 2\s(I)'
_cod_data_source_file op0c00244_si_003.cif
_cod_data_source_block XRAY4672_0m
_cod_original_cell_volume 5035.5(13)
_cod_original_formula_sum 'C24.38 H28.50 F1.50 N3 O5.62'
_cod_database_code 1558667
_shelx_shelxl_version_number 2016/6
_shelx_space_group_comment
;
The symmetry employed for this shelxl refinement is uniquely defined
by the following loop, which should always be used as a source of
symmetry information in preference to the above space-group names.
They are only intended as comments.
;
_shelx_estimated_absorpt_t_min 0.944
_shelx_estimated_absorpt_t_max 0.981

loop_
_space_group_symop_operation_xyz
'x, y, z'
'-y, x-y, z+1/3'
'-x+y, -x, z+2/3'
'y, x, -z'
'x-y, -y, -z+2/3'
'-x, -x+y, -z+1/3'

loop_
_atom_site_label
_atom_site_type_symbol
_atom_site_fract_x
_atom_site_fract_y
_atom_site_fract_z
_atom_site_U_iso_or_equiv
_atom_site_adp_type
_atom_site_occupancy
_atom_site_site_symmetry_order
_atom_site_calc_flag
_atom_site_refinement_flags_posn
_atom_site_refinement_flags_adp
_atom_site_refinement_flags_occupancy
_atom_site_disorder_assembly
_atom_site_disorder_group
C30 C 0.4696(10) 0.0070(11) 0.8431(11) 0.141(5) Uani 0.5 1 d D U P A -1
C32 C 0.4926(11) 0.1174(11) 0.8134(8) 0.167(6) Uani 0.5 1 d D U P A -1
H32 H 0.527944 0.168669 0.803562 0.201 Uiso 0.5 1 calc R U P A -1
C35 C 0.3982(10) -0.0130(14) 0.835(2) 0.167(6) Uani 0.5 1 d D U P A -1
H35 H 0.361219 -0.064227 0.829577 0.201 Uiso 0.5 1 calc R U P A -1
C34 C 0.3808(9) 0.0347(13) 0.8333(13) 0.192(8) Uani 0.5 1 d D U P A -1
H34 H 0.330604 0.022463 0.843686 0.230 Uiso 0.5 1 calc R U P A -1
C31 C 0.5151(9) 0.0721(11) 0.8205(9) 0.192(8) Uani 0.5 1 d D U P A -1
H31 H 0.565888 0.087090 0.808869 0.230 Uiso 0.5 1 calc R U P A -1
C33 C 0.4296(12) 0.0989(11) 0.8184(10) 0.141(5) Uani 0.5 1 d D U P A -1
H33 H 0.415457 0.135748 0.810394 0.169 Uiso 0.5 1 calc R U P A -1
C36 C 0.4841(12) -0.0480(12) 0.8619(9) 0.141(5) Uani 0.5 1 d D U P A -1
H36A H 0.437298 -0.094118 0.875899 0.211 Uiso 0.5 1 calc R U P A -1
H36B H 0.517195 -0.034611 0.919191 0.211 Uiso 0.5 1 calc R U P A -1
H36C H 0.508267 -0.055507 0.804512 0.211 Uiso 0.5 1 calc R U P A -1
F1 F 0.83387(9) 0.15255(9) 0.08350(12) 0.0371(4) Uani 1 1 d . . . . .
F2 F 0.90918(8) 0.10797(12) 0.06483(12) 0.0437(4) Uani 1 1 d . . . . .
O1 O 0.63956(10) 0.24410(10) -0.00418(12) 0.0256(3) Uani 1 1 d . . . . .
H1O H 0.617(2) 0.271(2) -0.021(3) 0.046(10) Uiso 1 1 d . . . . .
O2 O 0.55492(9) 0.19853(10) 0.11775(12) 0.0250(3) Uani 1 1 d . . . . .
O3 O 0.69008(8) 0.04600(8) 0.12332(11) 0.0196(3) Uani 1 1 d . . . . .
O4 O 0.94892(9) 0.17716(10) 0.40705(13) 0.0269(3) Uani 1 1 d . . . . .
O5 O 0.80366(8) 0.20797(9) 0.51023(11) 0.0204(3) Uani 1 1 d . . . . .
O6 O 0.72369(9) 0.10198(9) 0.42683(12) 0.0222(3) Uani 1 1 d . . . . .
O7 O 0.68745(9) 0.25820(9) 0.25716(11) 0.0218(3) Uani 1 1 d . . . . .
N1 N 0.63331(10) 0.13880(9) 0.21026(12) 0.0165(3) Uani 1 1 d . . . . .
N2 N 0.65236(11) -0.04257(10) 0.00032(14) 0.0224(4) Uani 1 1 d . . . . .
N3 N 0.80059(12) -0.01234(13) -0.01010(16) 0.0304(4) Uani 1 1 d . . . . .
N4 N 0.70144(10) 0.19891(10) 0.44700(13) 0.0181(3) Uani 1 1 d . . . . .
C1 C 0.60872(12) 0.20378(12) 0.07569(15) 0.0196(4) Uani 1 1 d . . . . .
C2 C 0.64586(11) 0.15957(11) 0.10531(14) 0.0177(4) Uani 1 1 d . . . . .
H2 H 0.700363 0.187739 0.089748 0.021 Uiso 1 1 calc R U . . .
C3 C 0.60386(12) 0.05841(11) 0.22529(15) 0.0186(4) Uani 1 1 d . . . . .
H3A H 0.550527 0.032946 0.244091 0.022 Uiso 1 1 calc R U . . .
H3B H 0.632242 0.049552 0.277066 0.022 Uiso 1 1 calc R U . . .
C4 C 0.61424(11) 0.03158(11) 0.12544(15) 0.0184(4) Uani 1 1 d . . . . .
H4 H 0.576959 -0.022081 0.113264 0.022 Uiso 1 1 calc R U . . .
C5 C 0.60700(12) 0.08327(12) 0.05248(15) 0.0207(4) Uani 1 1 d . . . . .
H5A H 0.553960 0.066745 0.039079 0.025 Uiso 1 1 calc R U . . .
H5B H 0.632238 0.085522 -0.010472 0.025 Uiso 1 1 calc R U . . .
C6 C 0.70464(12) 0.00758(12) 0.05526(16) 0.0206(4) Uani 1 1 d . . . . .
C7 C 0.67217(14) -0.08149(13) -0.06301(17) 0.0251(4) Uani 1 1 d . . . . .
C8 C 0.61771(17) -0.13647(14) -0.12500(18) 0.0320(5) Uani 1 1 d . . . . .
H8 H 0.567813 -0.145998 -0.123687 0.038 Uiso 1 1 calc R U . . .
C9 C 0.6375(2) -0.17633(16) -0.1876(2) 0.0392(6) Uani 1 1 d . . . . .
H9 H 0.600907 -0.213184 -0.229619 0.047 Uiso 1 1 calc R U . . .
C10 C 0.7099(2) -0.16330(16) -0.1900(2) 0.0406(7) Uani 1 1 d . . . . .
H10 H 0.722114 -0.191589 -0.233519 0.049 Uiso 1 1 calc R U . . .
C11 C 0.76444(19) -0.11038(17) -0.1308(2) 0.0393(7) Uani 1 1 d . . . . .
H11 H 0.813843 -0.102197 -0.133073 0.047 Uiso 1 1 calc R U . . .
C12 C 0.74603(15) -0.06778(14) -0.06590(18) 0.0297(5) Uani 1 1 d . . . . .
C13 C 0.78144(13) 0.02574(13) 0.04776(17) 0.0252(4) Uani 1 1 d . . . . .
C14 C 0.84218(13) 0.09151(15) 0.10371(18) 0.0298(5) Uani 1 1 d . . . . .
C15 C 0.84282(13) 0.08329(14) 0.21374(17) 0.0273(5) Uani 1 1 d . . . . .
H15 H 0.797420 0.065202 0.249151 0.033 Uiso 1 1 calc R U . . .
C16 C 0.90471(13) 0.10048(15) 0.26300(19) 0.0297(5) Uani 1 1 d . . . . .
H16 H 0.948509 0.112990 0.226285 0.036 Uiso 1 1 calc R U . . .
C17 C 0.90951(14) 0.10130(15) 0.37347(19) 0.0293(5) Uani 1 1 d . . . . .
H17A H 0.858742 0.075229 0.402139 0.035 Uiso 1 1 calc R U . . .
H17B H 0.936010 0.075034 0.394978 0.035 Uiso 1 1 calc R U . . .
C18 C 0.90187(12) 0.20930(12) 0.41217(16) 0.0218(4) Uani 1 1 d . . . . .
H18 H 0.866899 0.194174 0.354849 0.026 Uiso 1 1 calc R U . . .
C19 C 0.85997(11) 0.18622(12) 0.51061(16) 0.0202(4) Uani 1 1 d . . . . .
H19 H 0.838867 0.131986 0.525125 0.024 Uiso 1 1 calc R U . . .
C20 C 0.91910(13) 0.23619(14) 0.58515(17) 0.0263(5) Uani 1 1 d . . . . .
H20A H 0.950490 0.214630 0.604441 0.032 Uiso 1 1 calc R U . . .
H20B H 0.895653 0.242785 0.645016 0.032 Uiso 1 1 calc R U . . .
C21 C 0.96584(13) 0.31099(14) 0.53142(19) 0.0307(5) Uani 1 1 d . . . . .
H21A H 1.019574 0.331741 0.545411 0.037 Uiso 1 1 calc R U . . .
H21B H 0.951116 0.347516 0.552858 0.037 Uiso 1 1 calc R U . . .
C22 C 0.94992(13) 0.29377(13) 0.42040(18) 0.0291(5) Uani 1 1 d . . . . .
H22A H 0.923141 0.318308 0.393518 0.035 Uiso 1 1 calc R U . . .
H22B H 0.997088 0.311778 0.383432 0.035 Uiso 1 1 calc R U . . .
C23 C 0.74138(11) 0.16407(11) 0.45768(14) 0.0175(4) Uani 1 1 d . . . . .
C24 C 0.63387(11) 0.16532(11) 0.38802(14) 0.0167(4) Uani 1 1 d . . . . .
H24 H 0.613514 0.110182 0.388849 0.020 Uiso 1 1 calc R U . . .
C25 C 0.57259(12) 0.17969(12) 0.43128(16) 0.0202(4) Uani 1 1 d . . . . .
C26 C 0.50353(12) 0.14026(14) 0.36571(17) 0.0257(4) Uani 1 1 d . . . . .
H26A H 0.463155 0.145973 0.394136 0.039 Uiso 1 1 calc R U . . .
H26B H 0.487734 0.087143 0.361275 0.039 Uiso 1 1 calc R U . . .
H26C H 0.515416 0.162384 0.299653 0.039 Uiso 1 1 calc R U . . .
C27 C 0.55305(14) 0.14468(16) 0.53480(17) 0.0301(5) Uani 1 1 d . . . . .
H27A H 0.513394 0.151550 0.563270 0.045 Uiso 1 1 calc R U . . .
H27B H 0.597360 0.168914 0.576982 0.045 Uiso 1 1 calc R U . . .
H27C H 0.535961 0.091283 0.530072 0.045 Uiso 1 1 calc R U . . .
C28 C 0.59737(14) 0.26276(14) 0.4390(2) 0.0286(5) Uani 1 1 d . . . . .
H28A H 0.605552 0.284325 0.372712 0.043 Uiso 1 1 calc R U . . .
H28B H 0.643844 0.288535 0.476817 0.043 Uiso 1 1 calc R U . . .
H28C H 0.558570 0.268531 0.472334 0.043 Uiso 1 1 calc R U . . .
C29 C 0.65395(11) 0.19134(11) 0.28020(14) 0.0166(4) Uani 1 1 d . . . . .
H1N H 0.722(2) 0.242(2) 0.460(3) 0.032(8) Uiso 1 1 d . . . . .
O8 O 0.0478(3) 0.0578(3) 0.3994(4) 0.0370(18) Uani 0.395(10) 1 d . . . B -1

loop_
_atom_site_aniso_label
_atom_site_aniso_U_11
_atom_site_aniso_U_22
_atom_site_aniso_U_33
_atom_site_aniso_U_23
_atom_site_aniso_U_13
_atom_site_aniso_U_12
C30 0.238(12) 0.253(12) 0.056(4) -0.024(6) -0.036(6) 0.216(11)
C32 0.182(13) 0.326(18) 0.042(3) -0.020(8) -0.036(7) 0.163(13)
C35 0.182(13) 0.326(18) 0.042(3) -0.020(8) -0.036(7) 0.163(13)
C34 0.150(10) 0.44(3) 0.049(5) -0.072(11) -0.029(6) 0.195(14)
C31 0.150(10) 0.44(3) 0.049(5) -0.072(11) -0.029(6) 0.195(14)
C33 0.238(12) 0.253(12) 0.056(4) -0.024(6) -0.036(6) 0.216(11)
C36 0.238(12) 0.253(12) 0.056(4) -0.024(6) -0.036(6) 0.216(11)
F1 0.0353(8) 0.0244(7) 0.0375(8) 0.0075(6) -0.0046(6) 0.0043(6)
F2 0.0191(7) 0.0651(12) 0.0330(8) 0.0077(7) 0.0073(6) 0.0106(8)
O1 0.0323(9) 0.0311(9) 0.0228(7) 0.0086(6) 0.0048(6) 0.0230(7)
O2 0.0238(8) 0.0282(8) 0.0285(8) 0.0070(6) 0.0043(6) 0.0173(7)
O3 0.0189(7) 0.0185(7) 0.0231(7) -0.0022(5) -0.0015(5) 0.0107(6)
O4 0.0189(7) 0.0358(9) 0.0295(8) -0.0012(7) -0.0023(6) 0.0162(7)
O5 0.0173(7) 0.0217(7) 0.0230(7) -0.0032(6) -0.0043(6) 0.0105(6)
O6 0.0191(7) 0.0183(7) 0.0298(7) -0.0020(6) -0.0029(6) 0.0097(6)
O7 0.0247(8) 0.0169(7) 0.0207(7) -0.0005(5) -0.0010(6) 0.0082(6)
N1 0.0196(8) 0.0153(8) 0.0159(7) 0.0005(6) -0.0011(6) 0.0096(6)
N2 0.0272(9) 0.0198(8) 0.0231(8) -0.0009(7) 0.0021(7) 0.0138(7)
N3 0.0325(11) 0.0343(11) 0.0315(10) 0.0116(8) 0.0133(8) 0.0222(9)
N4 0.0176(8) 0.0159(8) 0.0206(8) -0.0032(6) -0.0043(6) 0.0083(7)
C1 0.0222(9) 0.0182(9) 0.0198(9) 0.0004(7) -0.0019(7) 0.0111(8)
C2 0.0198(9) 0.0184(9) 0.0171(8) -0.0003(7) -0.0003(7) 0.0113(8)
C3 0.0205(9) 0.0148(9) 0.0200(9) 0.0001(7) 0.0005(7) 0.0084(7)
C4 0.0174(9) 0.0171(9) 0.0208(9) -0.0020(7) 0.0000(7) 0.0088(7)
C5 0.0246(10) 0.0208(10) 0.0202(9) -0.0037(7) -0.0048(8) 0.0138(8)
C6 0.0231(10) 0.0196(9) 0.0222(9) 0.0034(7) 0.0036(7) 0.0130(8)
C7 0.0345(12) 0.0208(10) 0.0233(10) 0.0027(8) 0.0077(9) 0.0162(9)
C8 0.0455(14) 0.0249(11) 0.0261(10) -0.0030(9) 0.0044(10) 0.0181(11)
C9 0.0645(19) 0.0277(12) 0.0267(12) 0.0010(10) 0.0101(12) 0.0239(13)
C10 0.072(2) 0.0316(13) 0.0287(12) 0.0069(10) 0.0212(13) 0.0336(14)
C11 0.0533(17) 0.0368(14) 0.0404(13) 0.0148(11) 0.0249(13) 0.0319(13)
C12 0.0390(13) 0.0276(11) 0.0294(11) 0.0097(9) 0.0149(10) 0.0217(10)
C13 0.0224(10) 0.0286(11) 0.0266(10) 0.0079(9) 0.0064(8) 0.0144(9)
C14 0.0185(10) 0.0343(12) 0.0314(11) 0.0074(9) 0.0034(9) 0.0094(9)
C15 0.0197(10) 0.0306(11) 0.0291(11) 0.0050(9) 0.0029(8) 0.0107(9)
C16 0.0223(11) 0.0367(13) 0.0313(12) -0.0026(9) 0.0018(9) 0.0157(10)
C17 0.0286(11) 0.0345(13) 0.0311(11) -0.0001(9) -0.0022(9) 0.0206(10)
C18 0.0174(9) 0.0253(10) 0.0221(10) 0.0020(8) -0.0013(7) 0.0103(8)
C19 0.0166(9) 0.0228(10) 0.0230(9) 0.0011(8) -0.0026(7) 0.0111(8)
C20 0.0233(10) 0.0321(12) 0.0251(10) -0.0038(9) -0.0076(8) 0.0150(9)
C21 0.0215(11) 0.0266(11) 0.0385(13) -0.0081(9) -0.0006(9) 0.0078(9)
C22 0.0214(10) 0.0254(11) 0.0333(12) 0.0058(9) -0.0027(9) 0.0062(9)
C23 0.0153(9) 0.0185(9) 0.0166(8) 0.0010(7) 0.0007(7) 0.0069(7)
C24 0.0152(9) 0.0184(9) 0.0168(8) -0.0017(7) -0.0011(7) 0.0086(7)
C25 0.0184(9) 0.0232(10) 0.0213(9) -0.0025(8) 0.0002(8) 0.0120(8)
C26 0.0174(10) 0.0322(11) 0.0273(10) -0.0014(9) -0.0010(8) 0.0122(9)
C27 0.0292(12) 0.0427(14) 0.0234(10) 0.0026(10) 0.0060(9) 0.0217(11)
C28 0.0246(11) 0.0263(11) 0.0386(12) -0.0064(9) 0.0020(9) 0.0154(9)
C29 0.0149(8) 0.0164(9) 0.0197(9) -0.0012(7) -0.0019(7) 0.0089(7)
O8 0.029(3) 0.025(2) 0.048(3) 0.002(2) 0.002(2) 0.0067(19)

loop_
_atom_type_symbol
_atom_type_description
_atom_type_scat_dispersion_real
_atom_type_scat_dispersion_imag
_atom_type_scat_source
C C 0.0033 0.0016 'International Tables Vol C Tables 4.2.6.8 and 6.1.1.4'
H H 0.0000 0.0000 'International Tables Vol C Tables 4.2.6.8 and 6.1.1.4'
N N 0.0061 0.0033 'International Tables Vol C Tables 4.2.6.8 and 6.1.1.4'
O O 0.0106 0.0060 'International Tables Vol C Tables 4.2.6.8 and 6.1.1.4'
F F 0.0171 0.0103 'International Tables Vol C Tables 4.2.6.8 and 6.1.1.4'

loop_
_geom_angle_atom_site_label_1
_geom_angle_atom_site_label_2
_geom_angle_atom_site_label_3
_geom_angle
_geom_angle_site_symmetry_1
_geom_angle_site_symmetry_3
_geom_angle_publ_flag
C31 C30 C35 116.3(12) . . ?
C31 C30 C36 127.0(15) . . ?
C35 C30 C36 116.0(15) . . ?
C33 C32 C31 121.9(15) . . ?
C33 C32 H32 119.0 . . ?
C31 C32 H32 119.0 . . ?
C34 C35 C30 119.1(15) . . ?
C34 C35 H35 120.5 . . ?
C30 C35 H35 120.5 . . ?
C35 C34 C33 118.1(13) . . ?
C35 C34 H34 120.9 . . ?
C33 C34 H34 120.9 . . ?
C30 C31 C32 118.3(13) . . ?
C30 C31 H31 120.8 . . ?
C32 C31 H31 120.8 . . ?
C32 C33 C34 123.3(13) . . ?
C32 C33 H33 118.3 . . ?
C34 C33 H33 118.3 . . ?
C30 C36 H36A 109.5 . . ?
C30 C36 H36B 109.5 . . ?
H36A C36 H36B 109.5 . . ?
C30 C36 H36C 109.5 . . ?
H36A C36 H36C 109.5 . . ?
H36B C36 H36C 109.5 . . ?
C1 O1 H1O 111(3) . . ?
C6 O3 C4 115.63(16) . . ?
C18 O4 C17 112.21(17) . . ?
C23 O5 C19 116.09(16) . . ?
C29 N1 C2 120.57(17) . . ?
C29 N1 C3 127.04(17) . . ?
C2 N1 C3 112.15(16) . . ?
C6 N2 C7 117.0(2) . . ?
C13 N3 C12 117.8(2) . . ?
C23 N4 C24 120.29(17) . . ?
C23 N4 H1N 117(3) . . ?
C24 N4 H1N 120(3) . . ?
O2 C1 O1 125.25(19) . . ?
O2 C1 C2 123.00(19) . . ?
O1 C1 C2 111.62(18) . . ?
N1 C2 C1 111.37(16) . . ?
N1 C2 C5 102.96(16) . . ?
C1 C2 C5 109.43(16) . . ?
N1 C2 H2 110.9 . . ?
C1 C2 H2 110.9 . . ?
C5 C2 H2 110.9 . . ?
N1 C3 C4 103.62(16) . . ?
N1 C3 H3A 111.0 . . ?
C4 C3 H3A 111.0 . . ?
N1 C3 H3B 111.0 . . ?
C4 C3 H3B 111.0 . . ?
H3A C3 H3B 109.0 . . ?
O3 C4 C5 108.75(17) . . ?
O3 C4 C3 106.27(16) . . ?
C5 C4 C3 103.96(16) . . ?
O3 C4 H4 112.4 . . ?
C5 C4 H4 112.4 . . ?
C3 C4 H4 112.4 . . ?
C4 C5 C2 103.52(16) . . ?
C4 C5 H5A 111.1 . . ?
C2 C5 H5A 111.1 . . ?
C4 C5 H5B 111.1 . . ?
C2 C5 H5B 111.1 . . ?
H5A C5 H5B 109.0 . . ?
N2 C6 O3 121.5(2) . . ?
N2 C6 C13 122.6(2) . . ?
O3 C6 C13 115.9(2) . . ?
N2 C7 C12 120.8(2) . . ?
N2 C7 C8 119.6(2) . . ?
C12 C7 C8 119.7(2) . . ?
C9 C8 C7 119.5(3) . . ?
C9 C8 H8 120.3 . . ?
C7 C8 H8 120.3 . . ?
C8 C9 C10 120.9(3) . . ?
C8 C9 H9 119.5 . . ?
C10 C9 H9 119.5 . . ?
C11 C10 C9 121.3(2) . . ?
C11 C10 H10 119.3 . . ?
C9 C10 H10 119.3 . . ?
C10 C11 C12 119.2(3) . . ?
C10 C11 H11 120.4 . . ?
C12 C11 H11 120.4 . . ?
N3 C12 C7 120.7(2) . . ?
N3 C12 C11 119.8(2) . . ?
C7 C12 C11 119.4(3) . . ?
N3 C13 C6 120.8(2) . . ?
N3 C13 C14 118.5(2) . . ?
C6 C13 C14 120.7(2) . . ?
F2 C14 F1 105.8(2) . . ?
F2 C14 C15 110.38(19) . . ?
F1 C14 C15 108.2(2) . . ?
F2 C14 C13 108.4(2) . . ?
F1 C14 C13 107.13(19) . . ?
C15 C14 C13 116.5(2) . . ?
C16 C15 C14 122.1(2) . . ?
C16 C15 H15 118.9 . . ?
C14 C15 H15 118.9 . . ?
C15 C16 C17 123.7(2) . . ?
C15 C16 H16 118.1 . . ?
C17 C16 H16 118.1 . . ?
O4 C17 C16 109.1(2) . . ?
O4 C17 H17A 109.9 . . ?
C16 C17 H17A 109.9 . . ?
O4 C17 H17B 109.9 . . ?
C16 C17 H17B 109.9 . . ?
H17A C17 H17B 108.3 . . ?
O4 C18 C22 109.39(18) . . ?
O4 C18 C19 107.95(17) . . ?
C22 C18 C19 103.71(19) . . ?
O4 C18 H18 111.8 . . ?
C22 C18 H18 111.8 . . ?
C19 C18 H18 111.8 . . ?
O5 C19 C20 106.87(17) . . ?
O5 C19 C18 108.60(17) . . ?
C20 C19 C18 103.23(18) . . ?
O5 C19 H19 112.5 . . ?
C20 C19 H19 112.5 . . ?
C18 C19 H19 112.5 . . ?
C19 C20 C21 104.86(18) . . ?
C19 C20 H20A 110.8 . . ?
C21 C20 H20A 110.8 . . ?
C19 C20 H20B 110.8 . . ?
C21 C20 H20B 110.8 . . ?
H20A C20 H20B 108.9 . . ?
C20 C21 C22 105.97(18) . . ?
C20 C21 H21A 110.5 . . ?
C22 C21 H21A 110.5 . . ?
C20 C21 H21B 110.5 . . ?
C22 C21 H21B 110.5 . . ?
H21A C21 H21B 108.7 . . ?
C18 C22 C21 106.13(19) . . ?
C18 C22 H22A 110.5 . . ?
C21 C22 H22A 110.5 . . ?
C18 C22 H22B 110.5 . . ?
C21 C22 H22B 110.5 . . ?
H22A C22 H22B 108.7 . . ?
O6 C23 N4 125.76(19) . . ?
O6 C23 O5 124.91(19) . . ?
N4 C23 O5 109.32(17) . . ?
N4 C24 C29 109.17(16) . . ?
N4 C24 C25 112.53(16) . . ?
C29 C24 C25 113.22(16) . . ?
N4 C24 H24 107.2 . . ?
C29 C24 H24 107.2 . . ?
C25 C24 H24 107.2 . . ?
C26 C25 C28 109.75(19) . . ?
C26 C25 C27 108.91(19) . . ?
C28 C25 C27 109.1(2) . . ?
C26 C25 C24 108.24(17) . . ?
C28 C25 C24 113.13(18) . . ?
C27 C25 C24 107.56(17) . . ?
C25 C26 H26A 109.5 . . ?
C25 C26 H26B 109.5 . . ?
H26A C26 H26B 109.5 . . ?
C25 C26 H26C 109.5 . . ?
H26A C26 H26C 109.5 . . ?
H26B C26 H26C 109.5 . . ?
C25 C27 H27A 109.5 . . ?
C25 C27 H27B 109.5 . . ?
H27A C27 H27B 109.5 . . ?
C25 C27 H27C 109.5 . . ?
H27A C27 H27C 109.5 . . ?
H27B C27 H27C 109.5 . . ?
C25 C28 H28A 109.5 . . ?
C25 C28 H28B 109.5 . . ?
H28A C28 H28B 109.5 . . ?
C25 C28 H28C 109.5 . . ?
H28A C28 H28C 109.5 . . ?
H28B C28 H28C 109.5 . . ?
O7 C29 N1 120.06(18) . . ?
O7 C29 C24 122.15(18) . . ?
N1 C29 C24 117.79(17) . . ?

loop_
_geom_bond_atom_site_label_1
_geom_bond_atom_site_label_2
_geom_bond_distance
_geom_bond_site_symmetry_2
_geom_bond_publ_flag
C30 C31 1.236(17) . ?
C30 C35 1.325(15) . ?
C30 C36 1.340(16) . ?
C32 C33 1.164(16) . ?
C32 C31 1.241(17) . ?
C32 H32 0.9500 . ?
C35 C34 1.209(18) . ?
C35 H35 0.9500 . ?
C34 C33 1.220(16) . ?
C34 H34 0.9500 . ?
C31 H31 0.9500 . ?
C33 H33 0.9500 . ?
C36 H36A 0.9800 . ?
C36 H36B 0.9800 . ?
C36 H36C 0.9800 . ?
F1 C14 1.385(3) . ?
F2 C14 1.359(3) . ?
O1 C1 1.321(3) . ?
O1 H1O 0.91(4) . ?
O2 C1 1.207(3) . ?
O3 C6 1.347(3) . ?
O3 C4 1.445(2) . ?
O4 C18 1.430(3) . ?
O4 C17 1.435(3) . ?
O5 C23 1.351(2) . ?
O5 C19 1.445(2) . ?
O6 C23 1.221(3) . ?
O7 C29 1.239(3) . ?
N1 C29 1.342(3) . ?
N1 C2 1.472(2) . ?
N1 C3 1.472(2) . ?
N2 C6 1.297(3) . ?
N2 C7 1.373(3) . ?
N3 C13 1.307(3) . ?
N3 C12 1.367(4) . ?
N4 C23 1.350(3) . ?
N4 C24 1.452(3) . ?
N4 H1N 0.80(4) . ?
C1 C2 1.515(3) . ?
C2 C5 1.544(3) . ?
C2 H2 1.0000 . ?
C3 C4 1.519(3) . ?
C3 H3A 0.9900 . ?
C3 H3B 0.9900 . ?
C4 C5 1.519(3) . ?
C4 H4 1.0000 . ?
C5 H5A 0.9900 . ?
C5 H5B 0.9900 . ?
C6 C13 1.443(3) . ?
C7 C12 1.410(4) . ?
C7 C8 1.411(4) . ?
C8 C9 1.381(4) . ?
C8 H8 0.9500 . ?
C9 C10 1.385(5) . ?
C9 H9 0.9500 . ?
C10 C11 1.372(5) . ?
C10 H10 0.9500 . ?
C11 C12 1.426(3) . ?
C11 H11 0.9500 . ?
C13 C14 1.516(4) . ?
C14 C15 1.503(3) . ?
C15 C16 1.326(3) . ?
C15 H15 0.9500 . ?
C16 C17 1.501(4) . ?
C16 H16 0.9500 . ?
C17 H17A 0.9900 . ?
C17 H17B 0.9900 . ?
C18 C22 1.523(3) . ?
C18 C19 1.533(3) . ?
C18 H18 1.0000 . ?
C19 C20 1.525(3) . ?
C19 H19 1.0000 . ?
C20 C21 1.539(4) . ?
C20 H20A 0.9900 . ?
C20 H20B 0.9900 . ?
C21 C22 1.545(4) . ?
C21 H21A 0.9900 . ?
C21 H21B 0.9900 . ?
C22 H22A 0.9900 . ?
C22 H22B 0.9900 . ?
C24 C29 1.542(3) . ?
C24 C25 1.556(3) . ?
C24 H24 1.0000 . ?
C25 C26 1.528(3) . ?
C25 C28 1.533(3) . ?
C25 C27 1.539(3) . ?
C26 H26A 0.9800 . ?
C26 H26B 0.9800 . ?
C26 H26C 0.9800 . ?
C27 H27A 0.9800 . ?
C27 H27B 0.9800 . ?
C27 H27C 0.9800 . ?
C28 H28A 0.9800 . ?
C28 H28B 0.9800 . ?
C28 H28C 0.9800 . ?

loop_
_geom_hbond_atom_site_label_D
_geom_hbond_atom_site_label_H
_geom_hbond_atom_site_label_A
_geom_hbond_distance_DH
_geom_hbond_distance_HA
_geom_hbond_distance_DA
_geom_hbond_angle_DHA
_geom_hbond_site_symmetry_A
N4 H1N O2 0.80(4) 2.11(4) 2.858(2) 158(4) 2_655
O1 H1O O7 0.91(4) 1.75(4) 2.648(2) 168(4) 3_664

loop_
_geom_torsion_atom_site_label_1
_geom_torsion_atom_site_label_2
_geom_torsion_atom_site_label_3
_geom_torsion_atom_site_label_4
_geom_torsion
_geom_torsion_site_symmetry_1
_geom_torsion_site_symmetry_2
_geom_torsion_site_symmetry_3
_geom_torsion_site_symmetry_4
_geom_torsion_publ_flag
C31 C30 C35 C34 -21(3) . . . . ?
C36 C30 C35 C34 168(2) . . . . ?
C30 C35 C34 C33 16(4) . . . . ?
C35 C30 C31 C32 16(2) . . . . ?
C36 C30 C31 C32 -174.3(14) . . . . ?
C33 C32 C31 C30 -7(2) . . . . ?
C31 C32 C33 C34 2(3) . . . . ?
C35 C34 C33 C32 -7(3) . . . . ?
C29 N1 C2 C1 -57.1(2) . . . . ?
C3 N1 C2 C1 128.24(18) . . . . ?
C29 N1 C2 C5 -174.28(17) . . . . ?
C3 N1 C2 C5 11.1(2) . . . . ?
O2 C1 C2 N1 -26.0(3) . . . . ?
O1 C1 C2 N1 157.93(18) . . . . ?
O2 C1 C2 C5 87.1(2) . . . . ?
O1 C1 C2 C5 -88.9(2) . . . . ?
C29 N1 C3 C4 -162.21(19) . . . . ?
C2 N1 C3 C4 12.0(2) . . . . ?
C6 O3 C4 C5 -87.3(2) . . . . ?
C6 O3 C4 C3 161.27(17) . . . . ?
N1 C3 C4 O3 84.13(18) . . . . ?
N1 C3 C4 C5 -30.6(2) . . . . ?
O3 C4 C5 C2 -75.29(19) . . . . ?
C3 C4 C5 C2 37.6(2) . . . . ?
N1 C2 C5 C4 -29.7(2) . . . . ?
C1 C2 C5 C4 -148.23(17) . . . . ?
C7 N2 C6 O3 -176.52(19) . . . . ?
C7 N2 C6 C13 3.4(3) . . . . ?
C4 O3 C6 N2 -4.5(3) . . . . ?
C4 O3 C6 C13 175.56(17) . . . . ?
C6 N2 C7 C12 1.1(3) . . . . ?
C6 N2 C7 C8 -179.7(2) . . . . ?
N2 C7 C8 C9 -179.0(2) . . . . ?
C12 C7 C8 C9 0.2(4) . . . . ?
C7 C8 C9 C10 0.3(4) . . . . ?
C8 C9 C10 C11 -0.3(4) . . . . ?
C9 C10 C11 C12 -0.3(4) . . . . ?
C13 N3 C12 C7 2.0(3) . . . . ?
C13 N3 C12 C11 179.4(2) . . . . ?
N2 C7 C12 N3 -4.0(3) . . . . ?
C8 C7 C12 N3 176.8(2) . . . . ?
N2 C7 C12 C11 178.5(2) . . . . ?
C8 C7 C12 C11 -0.7(3) . . . . ?
C10 C11 C12 N3 -176.8(2) . . . . ?
C10 C11 C12 C7 0.7(4) . . . . ?
C12 N3 C13 C6 2.5(3) . . . . ?
C12 N3 C13 C14 -175.0(2) . . . . ?
N2 C6 C13 N3 -5.6(3) . . . . ?
O3 C6 C13 N3 174.4(2) . . . . ?
N2 C6 C13 C14 171.9(2) . . . . ?
O3 C6 C13 C14 -8.1(3) . . . . ?
N3 C13 C14 F2 13.2(3) . . . . ?
C6 C13 C14 F2 -164.3(2) . . . . ?
N3 C13 C14 F1 126.9(2) . . . . ?
C6 C13 C14 F1 -50.6(3) . . . . ?
N3 C13 C14 C15 -111.9(2) . . . . ?
C6 C13 C14 C15 70.6(3) . . . . ?
F2 C14 C15 C16 8.4(4) . . . . ?
F1 C14 C15 C16 -106.8(3) . . . . ?
C13 C14 C15 C16 132.5(3) . . . . ?
C14 C15 C16 C17 172.9(2) . . . . ?
C18 O4 C17 C16 81.7(2) . . . . ?
C15 C16 C17 O4 -106.0(3) . . . . ?
C17 O4 C18 C22 -164.60(19) . . . . ?
C17 O4 C18 C19 83.2(2) . . . . ?
C23 O5 C19 C20 -172.08(17) . . . . ?
C23 O5 C19 C18 77.2(2) . . . . ?
O4 C18 C19 O5 -170.90(17) . . . . ?
C22 C18 C19 O5 73.1(2) . . . . ?
O4 C18 C19 C20 75.9(2) . . . . ?
C22 C18 C19 C20 -40.1(2) . . . . ?
O5 C19 C20 C21 -78.1(2) . . . . ?
C18 C19 C20 C21 36.3(2) . . . . ?
C19 C20 C21 C22 -18.7(2) . . . . ?
O4 C18 C22 C21 -86.6(2) . . . . ?
C19 C18 C22 C21 28.4(2) . . . . ?
C20 C21 C22 C18 -6.1(3) . . . . ?
C24 N4 C23 O6 -5.2(3) . . . . ?
C24 N4 C23 O5 176.28(17) . . . . ?
C19 O5 C23 O6 14.1(3) . . . . ?
C19 O5 C23 N4 -167.38(17) . . . . ?
C23 N4 C24 C29 -89.5(2) . . . . ?
C23 N4 C24 C25 143.93(19) . . . . ?
N4 C24 C25 C26 -178.35(18) . . . . ?
C29 C24 C25 C26 57.3(2) . . . . ?
N4 C24 C25 C28 59.8(2) . . . . ?
C29 C24 C25 C28 -64.6(2) . . . . ?
N4 C24 C25 C27 -60.8(2) . . . . ?
C29 C24 C25 C27 174.80(18) . . . . ?
C2 N1 C29 O7 -3.9(3) . . . . ?
C3 N1 C29 O7 169.90(18) . . . . ?
C2 N1 C29 C24 175.53(16) . . . . ?
C3 N1 C29 C24 -10.7(3) . . . . ?
N4 C24 C29 O7 -56.8(2) . . . . ?
C25 C24 C29 O7 69.4(2) . . . . ?
N4 C24 C29 N1 123.78(19) . . . . ?
C25 C24 C29 N1 -110.0(2) . . . . ?
